data_4334082
loop_
_publ_author_name
'Chao Xu'
'Guoxin Tian'
'Simon J. Teat'
'Linfeng Rao'

_publ_section_title
;
 Complexation of U(VI) with Dipicolinic Acid: Thermodynamics and
 Coordination Modes
;
_journal_name_full 'Inorganic Chemistry'
_journal_page_first 2750
_journal_page_last 2756
_journal_paper_doi 10.1021/ic4000389
_journal_volume 52
_journal_year 2013
_chemical_formula_sum 'C14 H22 N2 Na2 O18 U'
_chemical_formula_weight 790.35
_chemical_name_systematic
;
 ?
;
_space_group_IT_number 12
_symmetry_cell_setting monoclinic
_symmetry_space_group_name_Hall '-C 2y'
_symmetry_space_group_name_H-M 'C 1 2/m 1'
_atom_sites_solution_hydrogens geom
_atom_sites_solution_primary direct
_atom_sites_solution_secondary difmap
_audit_creation_method SHELXL-97
_cell_angle_alpha 90.00
_cell_angle_beta 124.316(5)
_cell_angle_gamma 90.00
_cell_formula_units_Z 2
_cell_length_a 15.397(8)
_cell_length_b 7.036(4)
_cell_length_c 13.178(11)
_cell_measurement_reflns_used 4333
_cell_measurement_temperature 296(2)
_cell_measurement_theta_max 31.95
_cell_measurement_theta_min 4.05
_cell_volume 1179.1(13)
_computing_cell_refinement 'Bruker SAINT v7.56a'
_computing_data_collection 'Bruker APEX 2'
_computing_data_reduction 'Bruker SAINT v7.56a'
_computing_molecular_graphics 'Bruker SHELXTL'
_computing_publication_material 'Bruker SHELXTL & local programs'
_computing_structure_refinement 'Bruker SHELXTL'
_computing_structure_solution 'Bruker SHELXTL'
_diffrn_ambient_temperature 296(2)
_diffrn_measured_fraction_theta_full 0.995
_diffrn_measured_fraction_theta_max 0.993
_diffrn_measurement_device_type 'Bruker APEX II CCD diffractometer'
_diffrn_measurement_method '\w rotation with narrow frames'
_diffrn_radiation_monochromator 'silicon 111'
_diffrn_radiation_source 'Advanced Light Source station 11.3.1'
_diffrn_radiation_type synchtrotron
_diffrn_radiation_wavelength 0.77490
_diffrn_reflns_av_R_equivalents 0.0350
_diffrn_reflns_av_sigmaI/netI 0.0291
_diffrn_reflns_limit_h_max 22
_diffrn_reflns_limit_h_min -22
_diffrn_reflns_limit_k_max 10
_diffrn_reflns_limit_k_min -10
_diffrn_reflns_limit_l_max 18
_diffrn_reflns_limit_l_min -18
_diffrn_reflns_number 8659
_diffrn_reflns_theta_full 30.00
_diffrn_reflns_theta_max 33.87
_diffrn_reflns_theta_min 4.08
_diffrn_standards_number 0
_exptl_absorpt_coefficient_mu 3.845
_exptl_absorpt_correction_T_max 0.93
_exptl_absorpt_correction_T_min 0.83
_exptl_absorpt_correction_type multi-scan
_exptl_absorpt_process_details 'SADABS v2008/1 Bruker AXS Madison WI USA'
_exptl_crystal_colour 'pale yellow'
_exptl_crystal_density_diffrn 2.226
_exptl_crystal_description plate
_exptl_crystal_F_000 756
_exptl_crystal_size_max 0.03
_exptl_crystal_size_mid 0.03
_exptl_crystal_size_min 0.01
_refine_diff_density_max 2.216
_refine_diff_density_min -1.489
_refine_diff_density_rms 0.177
_refine_ls_extinction_method none
_refine_ls_goodness_of_fit_ref 1.059
_refine_ls_hydrogen_treatment constr
_refine_ls_matrix_type full
_refine_ls_number_parameters 113
_refine_ls_number_reflns 1962
_refine_ls_number_restraints 12
_refine_ls_restrained_S_all 1.095
_refine_ls_R_factor_all 0.0338
_refine_ls_R_factor_gt 0.0336
_refine_ls_shift/su_max 0.000
_refine_ls_shift/su_mean 0.000
_refine_ls_structure_factor_coef Fsqd
_refine_ls_weighting_details 'calc w=1/[\s^2^(Fo^2^)+(0.0674P)^2^+0.0000P] where P=(Fo^2^+2Fc^2^)/3'
_refine_ls_weighting_scheme calc
_refine_ls_wR_factor_gt 0.0891
_refine_ls_wR_factor_ref 0.0893
_reflns_number_gt 1953
_reflns_number_total 1962
_reflns_threshold_expression I>2\s(I)
_cod_data_source_file ic4000389_si_002.cif
_cod_data_source_block udpa
_cod_database_code 4334082

loop_
_symmetry_equiv_pos_as_xyz
'x, y, z'
'-x, y, -z'
'x+1/2, y+1/2, z'
'-x+1/2, y+1/2, -z'
'-x, -y, -z'
'x, -y, z'
'-x+1/2, -y+1/2, -z'
'x+1/2, -y+1/2, z'

loop_
_atom_site_label
_atom_site_type_symbol
_atom_site_fract_x
_atom_site_fract_y
_atom_site_fract_z
_atom_site_U_iso_or_equiv
_atom_site_adp_type
_atom_site_occupancy
_atom_site_symmetry_multiplicity
_atom_site_calc_flag
_atom_site_refinement_flags
U1 U 0.0000 0.0000 0.0000 0.03050(11) Uani 1 4 d S
Na1 Na 0.2694(2) 0.0000 0.5232(3) 0.0431(6) Uani 1 2 d S
O1 O 0.0000 0.2491(9) 0.0000 0.0529(13) Uani 1 2 d S
O3 O 0.1484(5) 0.0000 0.2148(6) 0.0599(15) Uani 1 2 d SU
O4 O 0.0312(4) 0.0000 -0.1652(5) 0.0484(13) Uani 1 2 d S
O5 O 0.3131(4) 0.0000 0.3749(5) 0.0532(14) Uani 1 2 d S
O6 O 0.1236(5) 0.0000 -0.2481(5) 0.0589(17) Uani 1 2 d S
N1 N 0.1941(4) 0.0000 0.0564(5) 0.0321(9) Uani 1 2 d S
C7 C 0.1168(5) 0.0000 -0.1588(6) 0.0386(12) Uani 1 2 d S
C4 C 0.3996(6) 0.0000 0.1191(7) 0.0471(16) Uani 1 2 d S
H4A H 0.4682 0.0000 0.1401 0.056 Uiso 1 2 calc SR
C2 C 0.2763(5) 0.0000 0.1743(6) 0.0347(11) Uani 1 2 d S
C1 C 0.2461(6) 0.0000 0.2642(7) 0.0450(15) Uani 1 2 d S
C3 C 0.3796(5) 0.0000 0.2087(7) 0.0425(14) Uani 1 2 d S
H3A H 0.4348 0.0000 0.2914 0.051 Uiso 1 2 calc SR
C6 C 0.2144(4) 0.0000 -0.0298(6) 0.0319(10) Uani 1 2 d S
C5 C 0.3150(5) 0.0000 -0.0030(7) 0.0411(13) Uani 1 2 d S
H5A H 0.3258 0.0000 -0.0657 0.049 Uiso 1 2 calc SR
O1W O 0.3807(3) -0.2734(6) 0.6031(4) 0.0510(9) Uani 1 1 d .
O2W O 0.2782(9) 0.0000 0.7050(10) 0.090(3) Uani 1 2 d SU
O3W O 0.5000 0.206(2) 0.5000 0.057(3) Uani 0.50 2 d SP
O4W O 0.5000 -0.362(3) 0.5000 0.071(4) Uani 0.50 2 d SP

loop_
_atom_site_aniso_label
_atom_site_aniso_U_11
_atom_site_aniso_U_22
_atom_site_aniso_U_33
_atom_site_aniso_U_23
_atom_site_aniso_U_13
_atom_site_aniso_U_12
U1 0.02336(14) 0.04783(18) 0.02403(15) 0.000 0.01561(12) 0.000
Na1 0.0402(14) 0.0521(14) 0.0411(15) 0.000 0.0254(12) 0.000
O1 0.066(3) 0.056(3) 0.060(3) 0.000 0.050(3) 0.000
O3 0.041(2) 0.105(4) 0.044(3) 0.000 0.030(2) 0.000
O4 0.027(2) 0.093(4) 0.028(2) 0.000 0.0177(18) 0.000
O5 0.037(2) 0.094(4) 0.029(2) 0.000 0.019(2) 0.000
O6 0.046(3) 0.105(5) 0.038(3) 0.000 0.031(3) 0.000
N1 0.027(2) 0.043(2) 0.029(2) 0.000 0.0177(19) 0.000
C7 0.034(3) 0.058(4) 0.028(3) 0.000 0.020(2) 0.000
C4 0.033(3) 0.076(5) 0.039(3) 0.000 0.025(3) 0.000
C2 0.028(2) 0.049(3) 0.032(3) 0.000 0.020(2) 0.000
C1 0.035(3) 0.071(4) 0.031(3) 0.000 0.020(3) 0.000
C3 0.026(2) 0.069(4) 0.033(3) 0.000 0.017(2) 0.000
C6 0.027(2) 0.043(3) 0.028(3) 0.000 0.017(2) 0.000
C5 0.033(3) 0.061(4) 0.038(3) 0.000 0.025(3) 0.000
O1W 0.0429(18) 0.057(2) 0.051(2) 0.0059(17) 0.0249(17) 0.0044(16)
O2W 0.092(4) 0.121(5) 0.080(4) 0.000 0.061(4) 0.000
O3W 0.041(5) 0.073(8) 0.049(7) 0.000 0.020(5) 0.000
O4W 0.058(8) 0.094(12) 0.069(9) 0.000 0.040(7) 0.000

loop_
_atom_type_symbol
_atom_type_description
_atom_type_scat_dispersion_real
_atom_type_scat_dispersion_imag
_atom_type_scat_source
C C -0.0020 0.0020 'WCROMER Program in WinGX L.Kissel & R.H.Pratt Acta Cryst A46 170 1990'
H H 0.0000 0.0000 'WCROMER Program in WinGX L.Kissel & R.H.Pratt Acta Cryst A46 170 1990'
N N -0.0031 0.0040 'WCROMER Program in WinGX L.Kissel & R.H.Pratt Acta Cryst A46 170 1990'
O O -0.0041 0.0074 'WCROMER Program in WinGX L.Kissel & R.H.Pratt Acta Cryst A46 170 1990'
Na Na 0.0394 0.0302 'WCROMER Program in WinGX L.Kissel & R.H.Pratt Acta Cryst A46 170 1990'
U U -8.0145 4.5872 'WCROMER Program in WinGX L.Kissel & R.H.Pratt Acta Cryst A46 170 1990'

loop_
_geom_angle_atom_site_label_1
_geom_angle_atom_site_label_2
_geom_angle_atom_site_label_3
_geom_angle
_geom_angle_site_symmetry_1
_geom_angle_site_symmetry_3
O1 U1 O1 180.0 . 5
O1 U1 O3 90.0 . .
O1 U1 O3 90.0 5 5
O1 U1 O3 90.0 . 5
O1 U1 O3 90.0 5 .
O1 U1 O4 90.0 . .
O1 U1 O4 90.0 5 5
O1 U1 O4 90.0 . 5
O1 U1 O4 90.0 5 .
O1 U1 N1 90.0 . .
O1 U1 N1 90.0 5 5
O1 U1 N1 90.0 . 5
O1 U1 N1 90.0 5 .
O3 U1 O3 180.0 . 5
O3 U1 O4 120.08(19) . .
O3 U1 O4 120.08(19) 5 5
O3 U1 O4 59.92(19) . 5
O3 U1 O4 59.92(19) 5 .
O3 U1 N1 60.15(18) . .
O3 U1 N1 60.15(18) 5 5
O3 U1 N1 119.85(18) . 5
O3 U1 N1 119.85(18) 5 .
O4 U1 O4 180.0 . 5
O4 U1 N1 59.93(16) . .
O4 U1 N1 59.93(16) 5 5
O4 U1 N1 120.07(16) . 5
O4 U1 N1 120.07(16) 5 .
N1 U1 N1 180.0 . 5
Na1 Na1 Na1 161.78(19) 7_546 7_556
Na1 Na1 O5 87.55(10) 7_546 .
Na1 Na1 O5 87.55(10) 7_556 .
Na1 Na1 O1W 151.58(18) 7_546 6
Na1 Na1 O1W 44.77(11) 7_546 .
Na1 Na1 O1W 42.05(11) 7_546 7_546
Na1 Na1 O1W 120.68(17) 7_546 4_556
Na1 Na1 O1W 44.77(11) 7_556 6
Na1 Na1 O1W 151.58(18) 7_556 .
Na1 Na1 O1W 120.68(17) 7_556 7_546
Na1 Na1 O1W 42.05(11) 7_556 4_556
Na1 Na1 O2W 94.79(11) 7_546 .
Na1 Na1 O2W 94.79(11) 7_556 .
O5 Na1 O1W 84.15(16) . .
O5 Na1 O1W 84.15(16) . 6
O5 Na1 O1W 92.08(18) . 7_546
O5 Na1 O1W 92.08(18) . 4_556
O5 Na1 O2W 163.8(3) . .
O1W Na1 O1W 107.2(2) . 6
O1W Na1 O1W 164.96(17) 6 7_546
O1W Na1 O1W 86.82(14) . 7_546
O1W Na1 O1W 86.82(14) 6 4_556
O1W Na1 O1W 164.96(17) . 4_556
O1W Na1 O1W 78.8(2) 7_546 4_556
O1W Na1 O2W 86.3(2) . .
O1W Na1 O2W 86.3(2) 6 .
O1W Na1 O2W 100.4(3) 7_546 .
O1W Na1 O2W 100.4(3) 4_556 .
U1 O3 C1 131.6(5) . .
U1 O4 C7 130.4(4) . .
Na1 O5 C1 122.5(5) . .
U1 N1 C2 120.3(4) . .
U1 N1 C6 122.0(4) . .
C2 N1 C6 117.7(5) . .
O4 C7 O6 125.2(6) . .
O4 C7 C6 114.3(5) . .
O6 C7 C6 120.6(6) . .
C3 C4 C5 118.5(6) . .
N1 C2 C1 113.9(5) . .
N1 C2 C3 122.5(6) . .
C1 C2 C3 123.5(6) . .
O3 C1 O5 125.1(7) . .
O3 C1 C2 113.9(6) . .
O5 C1 C2 121.0(6) . .
C4 C3 C2 119.3(6) . .
N1 C6 C7 113.4(5) . .
N1 C6 C5 123.3(6) . .
C7 C6 C5 123.3(6) . .
C4 C5 C6 118.7(6) . .
Na1 O1W Na1 93.18(14) . 7_546

loop_
_geom_bond_atom_site_label_1
_geom_bond_atom_site_label_2
_geom_bond_distance
_geom_bond_site_symmetry_2
U1 O1 1.753(6) .
U1 O1 1.753(6) 5
U1 O3 2.437(7) .
U1 O3 2.437(7) 5
U1 O4 2.479(5) .
U1 O4 2.479(5) 5
U1 N1 2.641(5) .
U1 N1 2.641(5) 5
Na1 Na1 3.563(2) 7_546
Na1 Na1 3.563(2) 7_556
Na1 O5 2.399(6) .
Na1 O1W 2.390(5) .
Na1 O1W 2.390(5) 6
Na1 O1W 2.513(5) 7_546
Na1 O1W 2.513(5) 4_556
Na1 O2W 2.322(10) .
O3 C1 1.259(9) .
O4 C7 1.274(8) .
O5 C1 1.223(9) .
O6 C7 1.239(8) .
N1 C2 1.341(8) .
N1 C6 1.337(8) .
C7 C6 1.506(9) .
C4 C3 1.377(10) .
C4 C5 1.387(10) .
C2 C1 1.495(9) .
C2 C3 1.386(8) .
C6 C5 1.381(8) .
O1W Na1 2.513(5) 7_546
O3W O4W 1.09(2) 5_656
O4W O3W 1.09(2) 5_656
